data_2235864
loop_
_publ_author_name
'Shirvan, Sadif A.'
'Haydari Dezfuli, Sara'

_publ_section_title
;
 Dibromido(dimethyl
 sulfoxide-\k<i>O</i>)(6-methyl-2,2'-bipyridine-\k^2^<i>N</i>,<i>N</i>')cadmium
;
_journal_coeditor_code HY2573
_journal_issue 8
_journal_name_full 'Acta Crystallographica Section E'
_journal_page_first m1124
_journal_paper_doi 10.1107/S1600536812033168
_journal_volume 68
_journal_year 2012
_chemical_formula_iupac '[Cd Br2 (C11 H10 N2) (C2 H6 O S)]'
_chemical_formula_moiety 'C13 H16 Br2 Cd N2 O S'
_chemical_formula_sum 'C13 H16 Br2 Cd N2 O S'
_chemical_formula_weight 520.56
_chemical_name_systematic
;
Dibromido(dimethyl
sulfoxide-\k<i>O</i>)(6-methyl-2,2'-bipyridine-\k^2^<i>N</i>,<i>N</i>')cadmium
;
_space_group_IT_number 14
_symmetry_cell_setting monoclinic
_symmetry_space_group_name_Hall '-P 2ybc'
_symmetry_space_group_name_H-M 'P 1 21/c 1'
_atom_sites_solution_hydrogens geom
_atom_sites_solution_primary direct
_atom_sites_solution_secondary difmap
_audit_creation_method SHELXL-97
_cell_angle_alpha 90.00
_cell_angle_beta 106.561(5)
_cell_angle_gamma 90.00
_cell_formula_units_Z 4
_cell_length_a 9.0169(6)
_cell_length_b 14.5503(8)
_cell_length_c 14.1473(8)
_cell_measurement_reflns_used 14429
_cell_measurement_temperature 293(2)
_cell_measurement_theta_max 26.00
_cell_measurement_theta_min 2.05
_cell_volume 1779.11(19)
_computing_cell_refinement 'SAINT (Bruker, 2007)'
_computing_data_collection 'APEX2 (Bruker, 2007)'
_computing_data_reduction 'SAINT (Bruker, 2007)'
_computing_molecular_graphics 'SHELXTL (Sheldrick, 2008)'
_computing_publication_material 'SHELXTL (Sheldrick, 2008)'
_computing_structure_refinement 'SHELXL97 (Sheldrick, 2008)'
_computing_structure_solution 'SHELXS97 (Sheldrick, 2008)'
_diffrn_ambient_temperature 293(2)
_diffrn_measured_fraction_theta_full 1.000
_diffrn_measured_fraction_theta_max 1.000
_diffrn_measurement_device_type 'Bruker APEXII CCD'
_diffrn_measurement_method '\f and \w scans'
_diffrn_radiation_monochromator graphite
_diffrn_radiation_source 'fine-focus sealed tube'
_diffrn_radiation_type MoK\a
_diffrn_radiation_wavelength 0.71073
_diffrn_reflns_av_R_equivalents 0.1138
_diffrn_reflns_av_sigmaI/netI 0.0668
_diffrn_reflns_limit_h_max 11
_diffrn_reflns_limit_h_min -11
_diffrn_reflns_limit_k_max 17
_diffrn_reflns_limit_k_min -17
_diffrn_reflns_limit_l_max 17
_diffrn_reflns_limit_l_min -17
_diffrn_reflns_number 14429
_diffrn_reflns_theta_full 26.00
_diffrn_reflns_theta_max 26.00
_diffrn_reflns_theta_min 2.05
_exptl_absorpt_coefficient_mu 5.833
_exptl_absorpt_correction_T_max 0.240
_exptl_absorpt_correction_T_min 0.070
_exptl_absorpt_correction_type multi-scan
_exptl_absorpt_process_details '(SADABS; Bruker, 2001)'
_exptl_crystal_colour Colorless
_exptl_crystal_density_diffrn 1.944
_exptl_crystal_density_method 'not measured'
_exptl_crystal_description Prism
_exptl_crystal_F_000 1000
_exptl_crystal_size_max 0.40
_exptl_crystal_size_mid 0.35
_exptl_crystal_size_min 0.30
_refine_diff_density_max 1.353
_refine_diff_density_min -1.576
_refine_ls_extinction_method none
_refine_ls_goodness_of_fit_ref 1.054
_refine_ls_hydrogen_treatment constr
_refine_ls_matrix_type full
_refine_ls_number_parameters 181
_refine_ls_number_reflns 3487
_refine_ls_number_restraints 0
_refine_ls_restrained_S_all 1.054
_refine_ls_R_factor_all 0.0766
_refine_ls_R_factor_gt 0.0594
_refine_ls_shift/su_max 0.013
_refine_ls_shift/su_mean 0.002
_refine_ls_structure_factor_coef Fsqd
_refine_ls_weighting_details 'calc w=1/[\s^2^(Fo^2^)+(0.1108P)^2^+0.2130P] where P=(Fo^2^+2Fc^2^)/3'
_refine_ls_weighting_scheme calc
_refine_ls_wR_factor_gt 0.1652
_refine_ls_wR_factor_ref 0.1750
_reflns_number_gt 2683
_reflns_number_total 3487
_reflns_threshold_expression I>2\s(I)
_cod_data_source_file hy2573.cif
_cod_data_source_block I
_cod_original_cell_volume 1779.11(18)
_cod_original_sg_symbol_H-M 'P 21/c'
_cod_database_code 2235864
_cod_database_fobs_code 2235864

loop_
_symmetry_equiv_pos_as_xyz
'x, y, z'
'-x, y+1/2, -z+1/2'
'-x, -y, -z'
'x, -y-1/2, z-1/2'

loop_
_atom_site_type_symbol
_atom_site_label
_atom_site_fract_x
_atom_site_fract_y
_atom_site_fract_z
_atom_site_U_iso_or_equiv
_atom_site_adp_type
_atom_site_calc_flag
_atom_site_refinement_flags
_atom_site_occupancy
_atom_site_symmetry_multiplicity
C C1 0.0526(15) 0.2406(9) 0.7072(8) 0.095(3) Uani d . 1 1
H H1A 0.1571 0.2589 0.7393 0.113 Uiso calc R 1 1
H H1B 0.0242 0.1907 0.7429 0.113 Uiso calc R 1 1
H H1C -0.0157 0.2916 0.7054 0.113 Uiso calc R 1 1
C C2 0.0404(10) 0.2109(6) 0.6057(7) 0.065(2) Uani d . 1 1
C C3 -0.0649(10) 0.2488(7) 0.5244(8) 0.076(3) Uani d . 1 1
H H3 -0.1261 0.2979 0.5328 0.092 Uiso calc R 1 1
C C4 -0.0804(11) 0.2160(8) 0.4338(9) 0.081(3) Uani d . 1 1
H H4 -0.1515 0.2420 0.3794 0.098 Uiso calc R 1 1
C C5 0.0106(10) 0.1432(7) 0.4221(7) 0.067(2) Uani d . 1 1
H H5 0.0003 0.1189 0.3598 0.080 Uiso calc R 1 1
C C6 0.1172(8) 0.1066(5) 0.5039(5) 0.0488(16) Uani d . 1 1
C C7 0.2177(8) 0.0275(5) 0.4957(5) 0.0489(16) Uani d . 1 1
C C8 0.2191(11) -0.0105(7) 0.4065(6) 0.068(2) Uani d . 1 1
H H8 0.1547 0.0137 0.3484 0.081 Uiso calc R 1 1
C C9 0.3133(12) -0.0828(7) 0.4019(8) 0.074(3) Uani d . 1 1
H H9 0.3140 -0.1083 0.3417 0.089 Uiso calc R 1 1
C C10 0.4061(11) -0.1164(6) 0.4886(8) 0.071(2) Uani d . 1 1
H H10 0.4726 -0.1652 0.4884 0.085 Uiso calc R 1 1
C C11 0.4012(10) -0.0778(5) 0.5767(7) 0.0589(19) Uani d . 1 1
H H11 0.4628 -0.1025 0.6354 0.071 Uiso calc R 1 1
C C12 0.5881(18) -0.1426(8) 0.9498(9) 0.107(4) Uani d . 1 1
H H12A 0.6375 -0.1857 0.9173 0.129 Uiso calc R 1 1
H H12B 0.4818 -0.1598 0.9392 0.129 Uiso calc R 1 1
H H12C 0.6399 -0.1426 1.0193 0.129 Uiso calc R 1 1
C C13 0.7939(16) -0.0279(16) 0.9055(11) 0.135(6) Uani d . 1 1
H H13A 0.8121 0.0255 0.8706 0.162 Uiso calc R 1 1
H H13B 0.8204 -0.0821 0.8751 0.162 Uiso calc R 1 1
H H13C 0.8565 -0.0247 0.9728 0.162 Uiso calc R 1 1
N N1 0.1290(7) 0.1384(4) 0.5931(5) 0.0517(14) Uani d . 1 1
N N2 0.3111(7) -0.0063(4) 0.5802(4) 0.0466(13) Uani d . 1 1
Cd Cd1 0.31578(6) 0.06461(3) 0.72653(4) 0.0479(2) Uani d . 1 1
Br Br1 0.49691(15) 0.19974(7) 0.79147(9) 0.0879(4) Uani d . 1 1
Br Br2 0.14174(14) -0.00070(10) 0.82432(8) 0.0931(4) Uani d . 1 1
O O1 0.5147(9) -0.0376(5) 0.7936(5) 0.0803(19) Uani d . 1 1
S S1 0.5972(3) -0.03236(15) 0.90188(15) 0.0594(5) Uani d . 1 1

loop_
_atom_site_aniso_label
_atom_site_aniso_U_11
_atom_site_aniso_U_22
_atom_site_aniso_U_33
_atom_site_aniso_U_12
_atom_site_aniso_U_13
_atom_site_aniso_U_23
C1 0.116(9) 0.091(7) 0.083(7) 0.038(7) 0.039(7) -0.005(6)
C2 0.058(5) 0.066(5) 0.073(5) 0.013(4) 0.023(4) 0.007(4)
C3 0.059(5) 0.075(6) 0.100(8) 0.024(4) 0.031(5) 0.027(6)
C4 0.058(5) 0.097(7) 0.083(7) 0.013(5) 0.012(5) 0.025(6)
C5 0.061(5) 0.078(6) 0.058(5) -0.001(4) 0.012(4) 0.009(4)
C6 0.040(3) 0.061(4) 0.044(4) -0.008(3) 0.011(3) 0.007(3)
C7 0.039(4) 0.057(4) 0.053(4) -0.008(3) 0.018(3) -0.002(3)
C8 0.059(5) 0.096(7) 0.048(4) -0.011(5) 0.016(4) -0.014(4)
C9 0.074(6) 0.086(6) 0.069(6) -0.009(5) 0.030(5) -0.031(5)
C10 0.069(5) 0.057(5) 0.096(7) -0.006(4) 0.040(5) -0.026(5)
C11 0.061(5) 0.043(4) 0.076(5) 0.002(3) 0.024(4) 0.000(3)
C12 0.160(13) 0.088(8) 0.076(7) -0.006(8) 0.036(8) 0.005(6)
C13 0.080(8) 0.24(2) 0.086(8) 0.027(11) 0.026(7) 0.010(11)
N1 0.047(3) 0.059(4) 0.050(3) 0.006(3) 0.016(3) 0.004(3)
N2 0.048(3) 0.050(3) 0.045(3) -0.007(2) 0.017(3) -0.005(2)
Cd1 0.0532(3) 0.0472(3) 0.0421(3) -0.0042(2) 0.0116(2) -0.0013(2)
Br1 0.1072(9) 0.0657(6) 0.0866(7) -0.0300(5) 0.0210(6) -0.0116(5)
Br2 0.0902(8) 0.1284(10) 0.0644(6) -0.0346(7) 0.0277(5) 0.0009(6)
O1 0.092(5) 0.075(4) 0.057(3) 0.029(4) -0.006(3) -0.006(3)
S1 0.0658(12) 0.0625(11) 0.0515(10) 0.0095(9) 0.0194(9) -0.0025(9)

loop_
_atom_type_symbol
_atom_type_description
_atom_type_scat_dispersion_real
_atom_type_scat_dispersion_imag
_atom_type_scat_source
C C 0.0033 0.0016 'International Tables Vol C Tables 4.2.6.8 and 6.1.1.4'
H H 0.0000 0.0000 'International Tables Vol C Tables 4.2.6.8 and 6.1.1.4'
N N 0.0061 0.0033 'International Tables Vol C Tables 4.2.6.8 and 6.1.1.4'
I I -0.4742 1.8119 'International Tables Vol C Tables 4.2.6.8 and 6.1.1.4'
Cd Cd -0.8075 1.2024 'International Tables Vol C Tables 4.2.6.8 and 6.1.1.4'
Br Br -0.2901 2.4595 'International Tables Vol C Tables 4.2.6.8 and 6.1.1.4'
O O 0.0106 0.0060 'International Tables Vol C Tables 4.2.6.8 and 6.1.1.4'
Cl Cl 0.1484 0.1585 'International Tables Vol C Tables 4.2.6.8 and 6.1.1.4'
S S 0.1246 0.1234 'International Tables Vol C Tables 4.2.6.8 and 6.1.1.4'

loop_
_geom_angle_atom_site_label_1
_geom_angle_atom_site_label_2
_geom_angle_atom_site_label_3
_geom_angle
C2 C1 H1A 109.5
C2 C1 H1B 109.5
H1A C1 H1B 109.5
C2 C1 H1C 109.5
H1A C1 H1C 109.5
H1B C1 H1C 109.5
N1 C2 C3 119.2(9)
N1 C2 C1 118.1(8)
C3 C2 C1 122.5(9)
C4 C3 C2 121.0(9)
C4 C3 H3 119.5
C2 C3 H3 119.5
C3 C4 C5 119.1(9)
C3 C4 H4 120.5
C5 C4 H4 120.5
C4 C5 C6 119.5(9)
C4 C5 H5 120.3
C6 C5 H5 120.3
N1 C6 C5 120.7(8)
N1 C6 C7 117.4(6)
C5 C6 C7 121.8(7)
N2 C7 C8 119.9(8)
N2 C7 C6 117.0(6)
C8 C7 C6 123.0(8)
C9 C8 C7 121.4(9)
C9 C8 H8 119.3
C7 C8 H8 119.3
C10 C9 C8 117.6(8)
C10 C9 H9 121.2
C8 C9 H9 121.2
C9 C10 C11 119.9(9)
C9 C10 H10 120.1
C11 C10 H10 120.1
N2 C11 C10 122.0(9)
N2 C11 H11 119.0
C10 C11 H11 119.0
S1 C12 H12A 109.5
S1 C12 H12B 109.5
H12A C12 H12B 109.5
S1 C12 H12C 109.5
H12A C12 H12C 109.5
H12B C12 H12C 109.5
S1 C13 H13A 109.5
S1 C13 H13B 109.5
H13A C13 H13B 109.5
S1 C13 H13C 109.5
H13A C13 H13C 109.5
H13B C13 H13C 109.5
C6 N1 C2 120.4(7)
C6 N1 Cd1 116.3(5)
C2 N1 Cd1 123.3(6)
C11 N2 C7 119.2(7)
C11 N2 Cd1 122.0(6)
C7 N2 Cd1 118.8(5)
N2 Cd1 O1 83.9(2)
N2 Cd1 N1 70.4(2)
O1 Cd1 N1 154.1(2)
N2 Cd1 Br2 117.63(15)
O1 Cd1 Br2 93.6(2)
N1 Cd1 Br2 101.02(15)
N2 Cd1 Br1 120.97(14)
O1 Cd1 Br1 90.3(2)
N1 Cd1 Br1 99.92(16)
Br2 Cd1 Br1 121.36(4)
S1 O1 Cd1 119.1(4)
O1 S1 C12 106.5(5)
O1 S1 C13 103.5(6)
C12 S1 C13 100.4(9)

loop_
_geom_bond_atom_site_label_1
_geom_bond_atom_site_label_2
_geom_bond_distance
C1 C2 1.472(14)
C1 H1A 0.9600
C1 H1B 0.9600
C1 H1C 0.9600
C2 N1 1.365(10)
C2 C3 1.381(13)
C3 C4 1.337(15)
C3 H3 0.9300
C4 C5 1.378(14)
C4 H4 0.9300
C5 C6 1.383(11)
C5 H5 0.9300
C6 N1 1.320(10)
C6 C7 1.489(11)
C7 N2 1.345(10)
C7 C8 1.380(11)
C8 C9 1.366(14)
C8 H8 0.9300
C9 C10 1.364(15)
C9 H9 0.9300
C10 C11 1.378(13)
C10 H10 0.9300
C11 N2 1.329(10)
C11 H11 0.9300
C12 S1 1.752(12)
C12 H12A 0.9600
C12 H12B 0.9600
C12 H12C 0.9600
C13 S1 1.761(14)
C13 H13A 0.9600
C13 H13B 0.9600
C13 H13C 0.9600
N1 Cd1 2.396(6)
N2 Cd1 2.303(6)
Cd1 O1 2.316(6)
Cd1 Br2 2.5530(12)
Cd1 Br1 2.5539(11)
O1 S1 1.502(6)

loop_
_geom_hbond_atom_site_label_D
_geom_hbond_atom_site_label_H
_geom_hbond_atom_site_label_A
_geom_hbond_site_symmetry_A
_geom_hbond_distance_DH
_geom_hbond_distance_HA
_geom_hbond_distance_DA
_geom_hbond_angle_DHA
_geom_hbond_publ_flag
C11 H11 O1 . 0.93 2.35 3.003(12) 127 yes
C13 H13C Br2 3_657 0.96 2.89 3.722(15) 146 yes

loop_
_geom_torsion_atom_site_label_1
_geom_torsion_atom_site_label_2
_geom_torsion_atom_site_label_3
_geom_torsion_atom_site_label_4
_geom_torsion
N1 C2 C3 C4 -0.5(14)
C1 C2 C3 C4 -175.4(11)
C2 C3 C4 C5 0.1(16)
C3 C4 C5 C6 -1.0(15)
C4 C5 C6 N1 2.4(13)
C4 C5 C6 C7 179.6(8)
N1 C6 C7 N2 1.1(10)
C5 C6 C7 N2 -176.2(7)
N1 C6 C7 C8 -178.3(7)
C5 C6 C7 C8 4.4(11)
N2 C7 C8 C9 0.5(12)
C6 C7 C8 C9 179.8(8)
C7 C8 C9 C10 0.0(14)
C8 C9 C10 C11 0.7(14)
C9 C10 C11 N2 -1.9(13)
C5 C6 N1 C2 -2.8(11)
C7 C6 N1 C2 179.8(7)
C5 C6 N1 Cd1 178.6(6)
C7 C6 N1 Cd1 1.3(8)
C3 C2 N1 C6 1.9(12)
C1 C2 N1 C6 177.0(9)
C3 C2 N1 Cd1 -179.7(6)
C1 C2 N1 Cd1 -4.6(12)
C10 C11 N2 C7 2.4(11)
C10 C11 N2 Cd1 -175.5(6)
C8 C7 N2 C11 -1.6(10)
C6 C7 N2 C11 179.0(6)
C8 C7 N2 Cd1 176.3(6)
C6 C7 N2 Cd1 -3.1(8)
C11 N2 Cd1 O1 3.9(6)
C7 N2 Cd1 O1 -174.0(5)
C11 N2 Cd1 N1 -179.4(6)
C7 N2 Cd1 N1 2.7(5)
C11 N2 Cd1 Br2 -87.0(6)
C7 N2 Cd1 Br2 95.1(5)
C11 N2 Cd1 Br1 90.6(6)
C7 N2 Cd1 Br1 -87.3(5)
C6 N1 Cd1 N2 -2.1(5)
C2 N1 Cd1 N2 179.5(7)
C6 N1 Cd1 O1 5.5(9)
C2 N1 Cd1 O1 -173.0(7)
C6 N1 Cd1 Br2 -117.7(5)
C2 N1 Cd1 Br2 63.9(6)
C6 N1 Cd1 Br1 117.4(5)
C2 N1 Cd1 Br1 -61.1(6)
N2 Cd1 O1 S1 177.1(5)
N1 Cd1 O1 S1 169.9(4)
Br2 Cd1 O1 S1 -65.5(5)
Br1 Cd1 O1 S1 55.9(5)
Cd1 O1 S1 C12 126.0(7)
Cd1 O1 S1 C13 -128.7(9)
